data_4075167
loop_
_publ_author_name
'Wang, Hong'
'Chan, Hoi-Shan'
'Xie, Zuowei'

_publ_section_title
;
 Pentavalent vs Trivalent Phosphorus-Bridged Ligands. Synthesis and
 Structural Characterization of Unexpected Group 4 Metal Complexes
 Incorporating an Indenylide Unit,
 [\s:\s-iPr2NP(O)(C9H6)(C2B10H10)]M(NR2)2
;
_journal_issue 10
_journal_name_full Organometallics
_journal_page_first 2569
_journal_paper_doi 10.1021/om060082l
_journal_volume 25
_journal_year 2006
_chemical_formula_sum 'C17 H32 B10 N O P'
_chemical_formula_weight 405.51
_chemical_name_systematic
; 
 ? 
;
_space_group_IT_number 2
_symmetry_cell_setting triclinic
_symmetry_space_group_name_Hall '-P 1'
_symmetry_space_group_name_H-M 'P -1'
_atom_sites_solution_hydrogens geom
_atom_sites_solution_primary direct
_atom_sites_solution_secondary difmap
_audit_creation_method SHELXL-97
_cell_angle_alpha 84.344(2)
_cell_angle_beta 85.426(2)
_cell_angle_gamma 76.998(2)
_cell_formula_units_Z 4
_cell_length_a 10.6093(9)
_cell_length_b 11.4181(9)
_cell_length_c 20.0274(16)
_cell_measurement_temperature 293(2)
_cell_volume 2348.2(3)
_computing_cell_refinement 'Bruker SMART'
_computing_data_collection 'Bruker SMART'
_computing_data_reduction 'Bruker SHELXTL'
_computing_molecular_graphics 'Bruker SHELXTL'
_computing_publication_material 'Bruker SHELXTL'
_computing_structure_refinement 'SHELXL-97 (Sheldrick, 1997)'
_computing_structure_solution 'SHELXS-97 (Sheldrick, 1990)'
_diffrn_ambient_temperature 293(2)
_diffrn_measured_fraction_theta_full 0.998
_diffrn_measured_fraction_theta_max 0.998
_diffrn_measurement_device_type 'CCD area detector'
_diffrn_measurement_method 'phi and omega scans'
_diffrn_radiation_monochromator graphite
_diffrn_radiation_source 'fine-focus sealed tube'
_diffrn_radiation_type MoK\a
_diffrn_radiation_wavelength 0.71073
_diffrn_reflns_av_R_equivalents 0.0514
_diffrn_reflns_av_sigmaI/netI 0.1450
_diffrn_reflns_limit_h_max 12
_diffrn_reflns_limit_h_min -12
_diffrn_reflns_limit_k_max 8
_diffrn_reflns_limit_k_min -13
_diffrn_reflns_limit_l_max 22
_diffrn_reflns_limit_l_min -22
_diffrn_reflns_number 11827
_diffrn_reflns_theta_full 24.00
_diffrn_reflns_theta_max 24.00
_diffrn_reflns_theta_min 1.02
_exptl_absorpt_coefficient_mu 0.127
_exptl_absorpt_correction_T_max 1.0000
_exptl_absorpt_correction_T_min 0.9511
_exptl_absorpt_correction_type sadabs
_exptl_crystal_colour colorless
_exptl_crystal_density_diffrn 1.147
_exptl_crystal_density_method 'not measured'
_exptl_crystal_description block
_exptl_crystal_F_000 856
_exptl_crystal_size_max 0.40
_exptl_crystal_size_mid 0.30
_exptl_crystal_size_min 0.20
_refine_diff_density_max 0.863
_refine_diff_density_min -0.486
_refine_diff_density_rms 0.067
_refine_ls_extinction_method none
_refine_ls_goodness_of_fit_ref 0.955
_refine_ls_hydrogen_treatment riding
_refine_ls_matrix_type full
_refine_ls_number_parameters 560
_refine_ls_number_reflns 7340
_refine_ls_number_restraints 4
_refine_ls_restrained_S_all 0.999
_refine_ls_R_factor_all 0.1906
_refine_ls_R_factor_gt 0.0926
_refine_ls_shift/su_max 0.112
_refine_ls_shift/su_mean 0.003
_refine_ls_structure_factor_coef Fsqd
_refine_ls_weighting_details 'calc w=1/[\s^2^(Fo^2^)+(0.1504P)^2^+0.0000P] where P=(Fo^2^+2Fc^2^)/3'
_refine_ls_weighting_scheme calc
_refine_ls_wR_factor_gt 0.2368
_refine_ls_wR_factor_ref 0.2866
_reflns_number_gt 3087
_reflns_number_total 7340
_reflns_threshold_expression >2sigma(I)
_cod_data_source_file om060082lsi20060126_023303.cif
_cod_data_source_block 2
_cod_original_sg_symbol_H-M P(-1)
_cod_database_code 4075167

loop_
_symmetry_equiv_pos_as_xyz
'x, y, z'
'-x, -y, -z'

loop_
_atom_site_label
_atom_site_type_symbol
_atom_site_fract_x
_atom_site_fract_y
_atom_site_fract_z
_atom_site_U_iso_or_equiv
_atom_site_adp_type
_atom_site_occupancy
_atom_site_symmetry_multiplicity
_atom_site_calc_flag
_atom_site_refinement_flags
_atom_site_disorder_assembly
_atom_site_disorder_group
P1 P 0.73768(5) 0.81256(5) 0.53481(3) 0.04384(17) Uani 1 1 d . . .
P1' P 0.26090(7) 0.65128(6) 1.04462(3) 0.0468(2) Uani 0.7551(7) 1 d PD A 1
O1' O 0.36397(18) 0.54573(15) 1.02927(9) 0.0651(7) Uani 0.7551(7) 1 d PD A 1
P1" P 0.17823(16) 0.75453(15) 1.04566(9) 0.0402(7) Uani 0.2449(7) 1 d PD A 2
O1" O 0.0615(4) 0.8519(3) 1.0532(2) 0.0467(18) Uani 0.2449(7) 1 d PD A 2
O1 O 0.64431(12) 0.92978(11) 0.54047(7) 0.0526(5) Uani 1 1 d . . .
N1 N 0.73290(14) 0.71658(13) 0.60047(8) 0.0450(5) Uani 1 1 d . . .
N1' N 0.27126(15) 0.70889(14) 1.11466(8) 0.0564(6) Uani 1 1 d D . .
C1 C 0.69773(17) 0.74960(15) 0.45801(9) 0.0397(6) Uani 1 1 d . . .
C1' C 0.27653(19) 0.7776(2) 0.97442(11) 0.0633(8) Uani 1 1 d D . .
C2 C 0.7343(2) 0.6052(2) 0.43757(13) 0.0790(9) Uani 1 1 d . . .
H2 H 0.7994 0.5320 0.4661 0.095 Uiso 1 1 calc R . .
C2' C 0.3729(3) 0.8747(3) 0.98590(15) 0.1172(13) Uani 1 1 d . A .
H2' H 0.4105 0.8797 1.0349 0.141 Uiso 1 1 calc R . .
C17 C 0.90072(17) 0.83864(16) 0.51367(10) 0.0422(6) Uani 1 1 d . . .
H17A H 0.9006 0.8864 0.4703 0.051 Uiso 1 1 calc R . .
C17' C 0.1092(2) 0.61927(17) 1.03204(12) 0.0749(8) Uani 1 1 d D . .
H17' H 0.1072 0.6027 0.9851 0.090 Uiso 1 1 calc R A 1
C18 C 1.01655(18) 0.73064(18) 0.51227(11) 0.0576(7) Uani 1 1 d . . .
H18 H 1.0259 0.6682 0.4845 0.069 Uiso 1 1 calc R . .
C18' C -0.0251(3) 0.7080(3) 1.05420(15) 0.1071(12) Uani 1 1 d . A .
H18' H -0.0541 0.7874 1.0371 0.128 Uiso 1 1 calc R B 2
C19 C 1.10111(18) 0.73810(18) 0.55561(11) 0.0570(7) Uani 1 1 d . . .
H19A H 1.1784 0.6821 0.5625 0.068 Uiso 1 1 calc R . .
C19' C -0.0860(2) 0.6493(2) 1.10030(12) 0.0933(10) Uani 1 1 d . . .
H19B H -0.1654 0.6869 1.1197 0.112 Uiso 1 1 calc R A .
C20 C 1.05677(19) 0.84522(18) 0.59064(10) 0.0552(7) Uani 1 1 d . . .
C20' C -0.0344(3) 0.5371(2) 1.11895(14) 0.1528(12) Uani 1 1 d . A .
C21 C 1.1104(2) 0.8904(2) 0.64169(11) 0.0705(8) Uani 1 1 d . . .
H21A H 1.1888 0.8492 0.6586 0.085 Uiso 1 1 calc R . .
C21' C -0.0710(3) 0.4556(3) 1.16461(13) 0.1034(11) Uani 1 1 d . . .
H21B H -0.1479 0.4752 1.1909 0.124 Uiso 1 1 calc R A .
C22 C 1.0455(2) 0.9958(2) 0.66583(12) 0.0766(9) Uani 1 1 d . . .
H22A H 1.0789 1.0254 0.7006 0.092 Uiso 1 1 calc R . .
C22' C 0.0055(3) 0.3451(3) 1.17162(16) 0.1611(15) Uani 1 1 d . A .
H22B H -0.0187 0.2879 1.2034 0.193 Uiso 1 1 calc R . .
C23 C 0.9305(2) 1.0600(2) 0.63987(11) 0.0708(8) Uani 1 1 d . . .
H23A H 0.8894 1.1331 0.6564 0.085 Uiso 1 1 calc R . .
C23' C 0.1160(4) 0.3152(3) 1.13385(17) 0.1595(15) Uani 1 1 d . . .
H23B H 0.1631 0.2363 1.1409 0.191 Uiso 1 1 calc R A .
C24 C 0.87588(19) 1.01635(16) 0.58935(10) 0.0498(7) Uani 1 1 d . . .
H24A H 0.7988 1.0594 0.5718 0.060 Uiso 1 1 calc R . .
C24' C 0.1735(3) 0.3979(2) 1.07987(16) 0.1428(13) Uani 1 1 d . A .
H24' H 0.2503 0.3772 1.0537 0.171 Uiso 1 1 calc R . .
C25 C 0.93892(18) 0.90760(17) 0.56588(10) 0.0465(6) Uani 1 1 d . . .
C25' C 0.08799(19) 0.5082(3) 1.07840(11) 0.1046(9) Uani 1 1 d . A .
C14 C 0.82037(19) 0.59462(17) 0.60901(11) 0.0593(8) Uani 1 1 d . . .
H14A H 0.8743 0.5839 0.5671 0.071 Uiso 1 1 calc R . .
C14' C 0.3816(2) 0.6404(2) 1.15556(18) 0.1216(13) Uani 1 1 d . A .
H14B H 0.3676 0.6812 1.1972 0.146 Uiso 1 1 calc R . .
C15 C 0.9125(2) 0.5814(2) 0.66449(11) 0.0728(9) Uani 1 1 d . . .
H15A H 0.9598 0.6444 0.6576 0.109 Uiso 1 1 calc R . .
H15B H 0.9720 0.5044 0.6640 0.109 Uiso 1 1 calc R . .
H15C H 0.8641 0.5869 0.7071 0.109 Uiso 1 1 calc R . .
C15' C 0.3805(3) 0.5158(2) 1.17907(13) 0.1005(11) Uani 1 1 d . . .
H15D H 0.2952 0.5107 1.1972 0.151 Uiso 1 1 calc R A .
H15E H 0.4412 0.4885 1.2134 0.151 Uiso 1 1 calc R . .
H15F H 0.4044 0.4660 1.1422 0.151 Uiso 1 1 calc R . .
C16 C 0.7472(2) 0.49367(17) 0.61746(11) 0.0647(8) Uani 1 1 d . . .
H16A H 0.6914 0.5020 0.5811 0.097 Uiso 1 1 calc R . .
H16B H 0.6962 0.4978 0.6593 0.097 Uiso 1 1 calc R . .
H16C H 0.8078 0.4173 0.6174 0.097 Uiso 1 1 calc R . .
C16' C 0.5144(2) 0.6619(3) 1.12670(13) 0.1077(12) Uani 1 1 d . . .
H16D H 0.5810 0.6165 1.1546 0.161 Uiso 1 1 calc R A .
H16E H 0.5142 0.7462 1.1256 0.161 Uiso 1 1 calc R . .
H16F H 0.5307 0.6364 1.0820 0.161 Uiso 1 1 calc R . .
C11 C 0.6468(2) 0.75396(19) 0.66208(11) 0.0599(8) Uani 1 1 d . . .
H11A H 0.6592 0.6812 0.6934 0.072 Uiso 1 1 calc R . .
C11' C 0.1786(3) 0.7939(2) 1.15205(13) 0.0932(11) Uani 1 1 d . A .
H11B H 0.1123 0.8240 1.1194 0.112 Uiso 1 1 calc R C 2
C13 C 0.6911(2) 0.84507(19) 0.69809(11) 0.0673(8) Uani 1 1 d . . .
H13A H 0.7821 0.8185 0.7047 0.101 Uiso 1 1 calc R . .
H13B H 0.6440 0.8538 0.7409 0.101 Uiso 1 1 calc R . .
H13C H 0.6756 0.9213 0.6717 0.101 Uiso 1 1 calc R . .
C13' C 0.1030(2) 0.7444(2) 1.20804(11) 0.0724(9) Uani 1 1 d . . .
H13D H 0.0789 0.6739 1.1953 0.109 Uiso 1 1 calc R A .
H13E H 0.0263 0.8038 1.2189 0.109 Uiso 1 1 calc R . .
H13F H 0.1544 0.7231 1.2466 0.109 Uiso 1 1 calc R . .
C12 C 0.5038(2) 0.7834(2) 0.64991(12) 0.0782(10) Uani 1 1 d . . .
H12A H 0.4545 0.8049 0.6909 0.117 Uiso 1 1 calc R . .
H12B H 0.4804 0.7143 0.6349 0.117 Uiso 1 1 calc R . .
H12C H 0.4855 0.8498 0.6162 0.117 Uiso 1 1 calc R . .
C12' C 0.2186(2) 0.9072(2) 1.16377(12) 0.0814(10) Uani 1 1 d . . .
H12D H 0.2640 0.9345 1.1240 0.122 Uiso 1 1 calc R A .
H12E H 0.2743 0.8919 1.2006 0.122 Uiso 1 1 calc R . .
H12F H 0.1431 0.9682 1.1743 0.122 Uiso 1 1 calc R . .
B3 B 0.5754(2) 0.6700(2) 0.47011(14) 0.0552(8) Uani 1 1 d . . .
H3 H 0.5352 0.6408 0.5197 0.066 Uiso 1 1 calc R . .
B3'' B 0.4230(2) 0.7578(2) 0.93913(11) 0.0514(8) Uani 1 1 d . A .
H3'' H 0.4976 0.6810 0.9580 0.062 Uiso 1 1 calc R . .
B4 B 0.54882(19) 0.81635(18) 0.43456(11) 0.0389(7) Uani 1 1 d . . .
H4 H 0.4871 0.8868 0.4636 0.047 Uiso 1 1 calc R . .
B4'' B 0.3044(3) 0.7271(3) 0.89611(14) 0.0805(12) Uani 1 1 d . A .
H4'' H 0.2967 0.6363 0.8855 0.097 Uiso 1 1 calc R . .
B5 B 0.6776(2) 0.8520(2) 0.38836(13) 0.0603(9) Uani 1 1 d . . .
H5 H 0.7036 0.9403 0.3860 0.072 Uiso 1 1 calc R . .
B5'' B 0.1653(3) 0.8393(3) 0.91425(15) 0.0832(12) Uani 1 1 d . A .
H5'' H 0.0670 0.8225 0.9157 0.100 Uiso 1 1 calc R . .
B6 B 0.7956(2) 0.7187(2) 0.38698(12) 0.0547(9) Uani 1 1 d . . .
H6 H 0.8993 0.7198 0.3825 0.066 Uiso 1 1 calc R . .
B6'' B 0.2100(3) 0.9316(3) 0.97014(17) 0.0920(12) Uani 1 1 d . A .
H6'' H 0.1397 0.9748 1.0086 0.110 Uiso 1 1 calc R . .
B7 B 0.5949(2) 0.5820(2) 0.40086(13) 0.0608(9) Uani 1 1 d . . .
H7 H 0.5681 0.4938 0.4053 0.073 Uiso 1 1 calc R . .
B7'' B 0.4693(3) 0.8903(3) 0.91202(15) 0.0886(13) Uani 1 1 d . . .
H7'' H 0.5681 0.9054 0.9120 0.106 Uiso 1 1 calc R A .
B8 B 0.4786(3) 0.7204(2) 0.40040(14) 0.0681(10) Uani 1 1 d . . .
H8 H 0.3739 0.7233 0.4049 0.082 Uiso 1 1 calc R . .
B8'' B 0.4259(3) 0.7995(3) 0.85631(14) 0.0960(13) Uani 1 1 d . A .
H8'' H 0.4991 0.7548 0.8196 0.115 Uiso 1 1 calc R . .
B9 B 0.5403(3) 0.8308(2) 0.35064(15) 0.0718(10) Uani 1 1 d . . .
H9 H 0.4765 0.9056 0.3226 0.086 Uiso 1 1 calc R . .
B9'' B 0.2617(3) 0.8550(3) 0.83759(15) 0.0988(13) Uani 1 1 d . . .
H9'' H 0.2262 0.8481 0.7883 0.119 Uiso 1 1 calc R A .
B10 B 0.6960(3) 0.7659(3) 0.31838(14) 0.0705(10) Uani 1 1 d . . .
H10 H 0.7349 0.7968 0.2689 0.085 Uiso 1 1 calc R . .
B10' B 0.2014(3) 0.9809(3) 0.88469(18) 0.1067(14) Uani 1 1 d . A .
H10' H 0.1251 1.0568 0.8664 0.128 Uiso 1 1 calc R . .
B11 B 0.7302(2) 0.6112(2) 0.34902(13) 0.0613(9) Uani 1 1 d . . .
H11 H 0.7911 0.5410 0.3195 0.074 Uiso 1 1 calc R . .
B11' B 0.3269(3) 1.0045(3) 0.92977(17) 0.0945(14) Uani 1 1 d . A .
H11' H 0.3329 1.0953 0.9411 0.113 Uiso 1 1 calc R . .
B12 B 0.5728(3) 0.6839(2) 0.32734(14) 0.0722(10) Uani 1 1 d . . .
H12 H 0.5307 0.6612 0.2832 0.087 Uiso 1 1 calc R . .
B12' B 0.3606(4) 0.9564(3) 0.84701(18) 0.1054(15) Uani 1 1 d . A .
H12' H 0.3887 1.0151 0.8042 0.127 Uiso 1 1 calc R . .

loop_
_atom_site_aniso_label
_atom_site_aniso_U_11
_atom_site_aniso_U_22
_atom_site_aniso_U_33
_atom_site_aniso_U_23
_atom_site_aniso_U_13
_atom_site_aniso_U_12
P1 0.0394(3) 0.0418(3) 0.0495(3) -0.0054(2) -0.0041(2) -0.0059(2)
P1' 0.0452(4) 0.0502(4) 0.0426(4) -0.0077(3) -0.0018(3) -0.0040(3)
O1' 0.0702(12) 0.0519(11) 0.0558(12) -0.0013(9) 0.0045(10) 0.0186(10)
P1" 0.0403(11) 0.0349(11) 0.0412(12) -0.0041(9) -0.0026(10) 0.0012(9)
O1" 0.047(3) 0.035(3) 0.048(3) 0.007(2) 0.006(3) 0.005(2)
O1 0.0452(7) 0.0418(7) 0.0647(9) -0.0096(7) -0.0072(7) 0.0071(6)
N1 0.0451(8) 0.0421(9) 0.0463(9) -0.0023(7) -0.0013(8) -0.0076(7)
N1' 0.0431(9) 0.0698(11) 0.0559(10) -0.0260(8) -0.0093(8) -0.0001(8)
C1 0.0381(10) 0.0341(10) 0.0459(11) -0.0054(8) -0.0051(9) -0.0040(8)
C1' 0.0424(11) 0.0957(16) 0.0516(13) -0.0241(11) -0.0014(10) -0.0073(11)
C2 0.0833(15) 0.0608(14) 0.0926(18) -0.0124(13) -0.0211(14) -0.0072(13)
C2' 0.0852(17) 0.170(3) 0.101(2) 0.020(2) -0.0228(16) -0.0436(17)
C17 0.0399(10) 0.0387(10) 0.0469(11) -0.0035(9) -0.0017(9) -0.0069(9)
C17' 0.1046(16) 0.0444(12) 0.0764(14) -0.0164(11) -0.0469(12) 0.0015(12)
C18 0.0454(11) 0.0541(12) 0.0757(15) -0.0158(11) 0.0067(11) -0.0147(10)
C18' 0.0790(17) 0.109(2) 0.133(2) -0.0336(18) -0.0361(16) 0.0013(16)
C19 0.0389(10) 0.0523(12) 0.0777(15) -0.0066(11) -0.0118(11) -0.0023(10)
C19' 0.0915(14) 0.1414(19) 0.0694(17) -0.0205(14) 0.0159(14) -0.0744(12)
C20 0.0604(12) 0.0553(12) 0.0528(13) 0.0028(10) -0.0054(10) -0.0211(10)
C20' 0.289(3) 0.1073(17) 0.1100(18) 0.0366(15) -0.1175(17) -0.1272(16)
C21 0.0715(13) 0.0855(15) 0.0614(14) -0.0101(12) -0.0150(12) -0.0262(12)
C21' 0.1128(17) 0.148(2) 0.0731(18) -0.0230(15) -0.0004(15) -0.0746(14)
C22 0.0702(13) 0.1105(17) 0.0611(15) -0.0178(13) -0.0069(12) -0.0392(12)
C22' 0.211(3) 0.229(3) 0.095(2) -0.027(2) -0.014(2) -0.1488(19)
C23 0.0799(14) 0.0746(14) 0.0677(15) -0.0305(11) 0.0061(12) -0.0305(12)
C23' 0.226(3) 0.184(3) 0.109(3) 0.014(2) -0.031(2) -0.136(2)
C24 0.0515(11) 0.0414(11) 0.0590(13) -0.0106(10) 0.0023(10) -0.0145(9)
C24' 0.197(3) 0.0801(18) 0.163(2) -0.0360(16) -0.1060(18) -0.0100(19)
C25 0.0505(10) 0.0491(11) 0.0430(11) -0.0032(9) 0.0010(9) -0.0187(9)
C25' 0.0594(10) 0.234(2) 0.0563(14) -0.0725(13) 0.0331(10) -0.0952(11)
C14 0.0523(12) 0.0490(12) 0.0751(15) -0.0004(11) -0.0135(11) -0.0067(10)
C14' 0.0759(15) 0.0833(19) 0.210(3) 0.010(2) -0.0555(18) -0.0189(14)
C15 0.0614(13) 0.0700(15) 0.0841(16) 0.0149(13) -0.0236(12) -0.0107(12)
C15' 0.0994(19) 0.0829(18) 0.108(2) -0.0119(16) -0.0333(16) 0.0142(17)
C16 0.0729(13) 0.0459(12) 0.0747(15) 0.0072(11) -0.0080(12) -0.0160(11)
C16' 0.0496(13) 0.173(3) 0.097(2) -0.0226(19) -0.0258(13) -0.0048(17)
C11 0.0617(13) 0.0606(13) 0.0541(13) -0.0019(11) 0.0018(11) -0.0099(11)
C11' 0.134(2) 0.0576(15) 0.0732(17) -0.0100(13) 0.0455(16) -0.0045(15)
C13 0.0772(15) 0.0675(14) 0.0545(14) -0.0176(11) 0.0081(12) -0.0086(12)
C13' 0.0840(16) 0.0825(15) 0.0515(14) -0.0196(12) 0.0037(13) -0.0170(13)
C12 0.0518(13) 0.0965(18) 0.0771(17) -0.0035(14) 0.0183(13) -0.0061(13)
C12' 0.1031(18) 0.0750(15) 0.0706(16) -0.0247(12) 0.0011(15) -0.0232(14)
B3 0.0493(12) 0.0547(14) 0.0665(16) -0.0011(12) -0.0050(12) -0.0230(11)
B3'' 0.0405(13) 0.0600(15) 0.0382(13) 0.0058(12) 0.0135(11) 0.0118(12)
B4 0.0272(10) 0.0261(11) 0.0605(14) -0.0108(10) -0.0126(10) 0.0067(9)
B4'' 0.087(2) 0.087(2) 0.0503(17) -0.0159(15) 0.0089(16) 0.0165(18)
B5 0.0702(15) 0.0484(14) 0.0627(16) 0.0046(12) -0.0164(13) -0.0136(12)
B5'' 0.0630(16) 0.098(2) 0.0817(19) -0.0234(17) -0.0264(15) 0.0115(17)
B6 0.0519(13) 0.0627(15) 0.0481(15) -0.0045(12) -0.0042(12) -0.0093(12)
B6'' 0.0551(16) 0.106(2) 0.116(2) -0.0638(17) -0.0173(16) 0.0070(16)
B7 0.0630(14) 0.0481(14) 0.0776(17) -0.0077(13) -0.0220(13) -0.0178(12)
B7'' 0.0671(18) 0.104(2) 0.075(2) 0.0161(18) 0.0060(17) 0.0086(18)
B8 0.0515(14) 0.0660(17) 0.0898(19) -0.0143(15) -0.0236(14) -0.0088(13)
B8'' 0.111(2) 0.091(2) 0.0521(18) 0.0142(16) 0.0276(18) 0.028(2)
B9 0.0689(16) 0.0552(16) 0.0874(19) 0.0016(14) -0.0340(14) 0.0017(14)
B9'' 0.123(2) 0.105(2) 0.0590(18) -0.0025(17) -0.0395(17) 0.006(2)
B10 0.0815(18) 0.0817(19) 0.0459(15) -0.0045(14) -0.0084(14) -0.0114(16)
B10' 0.081(2) 0.097(2) 0.124(3) -0.033(2) -0.0347(19) 0.0365(19)
B11 0.0632(15) 0.0672(16) 0.0538(15) -0.0251(12) -0.0069(13) -0.0050(13)
B11' 0.092(2) 0.084(2) 0.098(2) -0.0171(19) -0.011(2) 0.0053(19)
B12 0.0659(15) 0.0758(18) 0.0768(17) -0.0182(14) -0.0350(13) -0.0034(14)
B12' 0.108(3) 0.093(2) 0.095(3) 0.017(2) -0.004(2) 0.009(2)

loop_
_atom_type_symbol
_atom_type_description
_atom_type_scat_dispersion_real
_atom_type_scat_dispersion_imag
_atom_type_scat_source
C C 0.0033 0.0016 'International Tables Vol C Tables 4.2.6.8 and 6.1.1.4'
H H 0.0000 0.0000 'International Tables Vol C Tables 4.2.6.8 and 6.1.1.4'
B B 0.0013 0.0007 'International Tables Vol C Tables 4.2.6.8 and 6.1.1.4'
N N 0.0061 0.0033 'International Tables Vol C Tables 4.2.6.8 and 6.1.1.4'
P P 0.1023 0.0942 'International Tables Vol C Tables 4.2.6.8 and 6.1.1.4'
O O 0.0106 0.0060 'International Tables Vol C Tables 4.2.6.8 and 6.1.1.4'

loop_
_geom_angle_atom_site_label_1
_geom_angle_atom_site_label_2
_geom_angle_atom_site_label_3
_geom_angle
O1 P1 N1 113.92(8)
O1 P1 C17 109.63(8)
N1 P1 C17 112.30(8)
O1 P1 C1 106.21(8)
N1 P1 C1 110.36(9)
C17 P1 C1 103.77(9)
O1' P1' N1' 115.67(10)
O1' P1' C17' 108.72(11)
N1' P1' C17' 116.07(10)
O1' P1' C1' 106.66(10)
N1' P1' C1' 105.25(10)
C17' P1' C1' 103.21(10)
O1" P1" N1' 117.6(2)
O1" P1" C1' 113.6(2)
N1' P1" C1' 110.10(13)
O1" P1" C11' 77.3(2)
N1' P1" C11' 40.31(9)
C1' P1" C11' 133.36(15)
O1" P1" C18' 60.60(19)
N1' P1" C18' 116.34(12)
C1' P1" C18' 129.21(14)
C11' P1" C18' 96.35(12)
C14 N1 C11 114.58(15)
C14 N1 P1 124.78(13)
C11 N1 P1 120.23(12)
C11' N1' C14' 112.9(2)
C11' N1' P1' 131.09(16)
C14' N1' P1' 114.08(16)
C11' N1' P1" 88.47(14)
C14' N1' P1" 158.64(18)
P1' N1' P1" 45.48(7)
B4 C1 C2 109.46(16)
B4 C1 B6 108.05(15)
C2 C1 B6 62.86(13)
B4 C1 B5 59.71(13)
C2 C1 B5 112.49(16)
B6 C1 B5 60.89(13)
B4 C1 B3 60.66(12)
C2 C1 B3 62.69(13)
B6 C1 B3 113.75(17)
B5 C1 B3 112.18(16)
B4 C1 P1 111.56(12)
C2 C1 P1 128.86(13)
B6 C1 P1 127.25(14)
B5 C1 P1 113.96(14)
B3 C1 P1 115.47(13)
B3'' C1' B4'' 61.10(16)
B3'' C1' C2' 59.90(15)
B4'' C1' C2' 111.41(19)
B3'' C1' P1" 147.50(16)
B4'' C1' P1" 136.7(2)
C2' C1' P1" 111.86(17)
B3'' C1' B6'' 107.96(18)
B4'' C1' B6'' 110.99(19)
C2' C1' B6'' 60.85(16)
P1" C1' B6'' 90.85(15)
B3'' C1' B5'' 109.34(17)
B4'' C1' B5'' 61.54(15)
C2' C1' B5'' 111.08(19)
P1" C1' B5'' 102.90(15)
B6'' C1' B5'' 61.17(17)
B3'' C1' P1' 111.68(13)
B4'' C1' P1' 113.14(17)
C2' C1' P1' 118.60(15)
P1" C1' P1' 41.08(7)
B6'' C1' P1' 130.77(16)
B5'' C1' P1' 126.50(17)
C1 C2 B11 106.45(16)
C1 C2 B6 59.11(13)
B11 C2 B6 60.77(15)
C1 C2 B3 59.86(13)
B11 C2 B3 107.55(17)
B6 C2 B3 108.46(16)
C1 C2 B7 106.23(15)
B11 C2 B7 59.96(15)
B6 C2 B7 108.69(17)
B3 C2 B7 59.26(14)
B3'' C2' C1' 57.73(16)
B3'' C2' B6'' 105.8(2)
C1' C2' B6'' 60.33(16)
B3'' C2' B7'' 60.32(17)
C1' C2' B7'' 108.3(2)
B6'' C2' B7'' 109.7(2)
B3'' C2' B11' 106.9(2)
C1' C2' B11' 107.6(2)
B6'' C2' B11' 59.65(18)
B7'' C2' B11' 61.43(17)
C25 C17 C18 100.64(15)
C25 C17 P1 110.34(13)
C18 C17 P1 119.41(14)
C25' C17' C18' 96.31(18)
C25' C17' P1' 110.40(15)
C18' C17' P1' 121.55(18)
C19 C18 C17 111.02(18)
C19' C18' C17' 108.2(2)
C19' C18' P1" 133.5(2)
C17' C18' P1" 54.23(12)
C18 C19 C20 110.28(17)
C18' C19' C20' 119.4(3)
C25 C20 C21 120.18(18)
C25 C20 C19 108.32(19)
C21 C20 C19 131.49(18)
C19' C20' C21' 133.3(3)
C19' C20' C25' 105.4(2)
C21' C20' C25' 121.3(2)
C22 C21 C20 118.5(2)
C20' C21' C22' 118.6(3)
C21 C22 C23 121.5(2)
C23' C22' C21' 121.4(3)
C22 C23 C24 120.7(2)
C22' C23' C24' 126.9(3)
C25 C24 C23 118.31(18)
C25' C24' C23' 106.1(3)
C24 C25 C20 120.7(2)
C24 C25 C17 129.53(17)
C20 C25 C17 109.72(16)
C24' C25' C20' 125.8(3)
C24' C25' C17' 123.5(2)
C20' C25' C17' 110.7(2)
N1 C14 C15 113.79(18)
N1 C14 C16 112.75(16)
C15 C14 C16 110.61(17)
C15' C14' N1' 117.2(2)
C15' C14' C16' 114.8(2)
N1' C14' C16' 112.9(2)
C13 C11 C12 114.93(18)
C13 C11 N1 113.04(18)
C12 C11 N1 113.52(18)
N1' C11' C13' 117.05(19)
N1' C11' C12' 116.1(2)
C13' C11' C12' 115.5(2)
N1' C11' P1" 51.22(11)
C13' C11' P1" 124.5(2)
C12' C11' P1" 116.50(17)
B4 B3 C1 57.95(12)
B4 B3 B7 104.22(18)
C1 B3 B7 105.31(17)
B4 B3 B8 57.44(14)
C1 B3 B8 104.65(17)
B7 B3 B8 60.16(15)
B4 B3 C2 103.26(16)
C1 B3 C2 57.46(12)
B7 B3 C2 60.47(14)
B8 B3 C2 107.10(18)
C1' B3'' C2' 62.36(15)
C1' B3'' B8'' 113.06(19)
C2' B3'' B8'' 112.7(2)
C1' B3'' B4'' 61.58(15)
C2' B3'' B4'' 113.83(19)
B8'' B3'' B4'' 63.60(19)
C1' B3'' B7'' 113.55(18)
C2' B3'' B7'' 62.10(17)
B8'' B3'' B7'' 61.91(18)
B4'' B3'' B7'' 115.1(2)
C1 B4 B8 111.68(15)
C1 B4 B9 112.23(16)
B8 B4 B9 62.42(16)
C1 B4 B5 61.60(12)
B8 B4 B5 114.60(18)
B9 B4 B5 63.18(15)
C1 B4 B3 61.39(12)
B8 B4 B3 62.77(15)
B9 B4 B3 114.67(18)
B5 B4 B3 114.40(15)
B3'' B4'' C1' 57.32(15)
B3'' B4'' B5'' 105.3(2)
C1' B4'' B5'' 60.19(15)
B3'' B4'' B9'' 104.5(2)
C1' B4'' B9'' 107.0(2)
B5'' B4'' B9'' 60.81(17)
B3'' B4'' B8'' 57.71(17)
C1' B4'' B8'' 104.9(2)
B5'' B4'' B8'' 108.1(2)
B9'' B4'' B8'' 59.73(18)
B4 B5 C1 58.69(12)
B4 B5 B6 105.88(17)
C1 B5 B6 59.16(12)
B4 B5 B10 104.5(2)
C1 B5 B10 106.03(17)
B6 B5 B10 60.59(15)
B4 B5 B9 58.08(15)
C1 B5 B9 105.84(18)
B6 B5 B9 108.2(2)
B10 B5 B9 59.48(16)
C1' B5'' B4'' 58.27(15)
C1' B5'' B6'' 59.34(16)
B4'' B5'' B6'' 106.9(2)
C1' B5'' B10' 105.3(2)
B4'' B5'' B10' 107.2(2)
B6'' B5'' B10' 59.14(19)
C1' B5'' B9'' 104.9(2)
B4'' B5'' B9'' 60.04(16)
B6'' B5'' B9'' 106.3(2)
B10' B5'' B9'' 59.30(19)
C1 B6 B5 59.94(13)
C1 B6 B10 106.44(17)
B5 B6 B10 60.35(15)
C1 B6 C2 58.03(12)
B5 B6 C2 107.81(17)
B10 B6 C2 107.8(2)
C1 B6 B11 104.68(17)
B5 B6 B11 107.82(18)
B10 B6 B11 59.90(15)
C2 B6 B11 59.57(15)
C1' B6'' C2' 58.81(16)
C1' B6'' B11' 107.4(2)
C2' B6'' B11' 60.84(18)
C1' B6'' B10' 106.7(2)
C2' B6'' B10' 108.0(2)
B11' B6'' B10' 60.0(2)
C1' B6'' B5'' 59.49(16)
C2' B6'' B5'' 108.0(2)
B11' B6'' B5'' 109.5(2)
B10' B6'' B5'' 60.7(2)
B3 B7 B8 60.15(14)
B3 B7 B11 108.10(19)
B8 B7 B11 106.18(18)
B3 B7 B12 107.04(18)
B8 B7 B12 58.48(14)
B11 B7 B12 59.17(14)
B3 B7 C2 60.27(14)
B8 B7 C2 106.94(19)
B11 B7 C2 59.64(14)
B12 B7 C2 106.26(19)
B3'' B7'' C2' 57.59(17)
B3'' B7'' B8'' 57.95(17)
C2' B7'' B8'' 105.8(2)
B3'' B7'' B11' 103.7(2)
C2' B7'' B11' 59.86(17)
B8'' B7'' B11' 106.5(2)
B3'' B7'' B12' 103.8(2)
C2' B7'' B12' 106.7(2)
B8'' B7'' B12' 59.65(19)
B11' B7'' B12' 59.34(18)
B4 B8 B12 104.99(19)
B4 B8 B9 58.80(16)
B12 B8 B9 59.93(16)
B4 B8 B3 59.79(14)
B12 B8 B3 108.69(18)
B9 B8 B3 109.2(2)
B4 B8 B7 105.67(18)
B12 B8 B7 61.02(15)
B9 B8 B7 109.23(18)
B3 B8 B7 59.69(14)
B3'' B8'' B7'' 60.14(17)
B3'' B8'' B12' 107.0(2)
B7'' B8'' B12' 61.69(19)
B3'' B8'' B9'' 105.5(2)
B7'' B8'' B9'' 109.6(2)
B12' B8'' B9'' 59.7(2)
B3'' B8'' B4'' 58.69(17)
B7'' B8'' B4'' 109.6(2)
B12' B8'' B4'' 108.5(2)
B9'' B8'' B4'' 60.11(19)
B4 B9 B12 104.93(18)
B4 B9 B8 58.77(15)
B12 B9 B8 59.88(16)
B4 B9 B10 105.52(18)
B12 B9 B10 60.60(16)
B8 B9 B10 108.73(18)
B4 B9 B5 58.74(15)
B12 B9 B5 108.18(18)
B8 B9 B5 107.98(19)
B10 B9 B5 60.17(16)
B12' B9'' B10' 60.2(2)
B12' B9'' B8'' 60.0(2)
B10' B9'' B8'' 106.9(3)
B12' B9'' B4'' 108.8(2)
B10' B9'' B4'' 107.1(2)
B8'' B9'' B4'' 60.16(18)
B12' B9'' B5'' 108.8(2)
B10' B9'' B5'' 59.98(19)
B8'' B9'' B5'' 107.1(2)
B4'' B9'' B5'' 59.15(16)
B9 B10 B12 59.29(16)
B9 B10 B5 60.35(16)
B12 B10 B5 107.30(19)
B9 B10 B6 107.69(19)
B12 B10 B6 107.95(19)
B5 B10 B6 59.05(14)
B9 B10 B11 107.3(2)
B12 B10 B11 59.56(15)
B5 B10 B11 107.48(18)
B6 B10 B11 60.77(15)
B11' B10' B6'' 59.9(2)
B11' B10' B9'' 108.6(2)
B6'' B10' B9'' 108.2(2)
B11' B10' B12' 60.8(2)
B6'' B10' B12' 108.4(2)
B9'' B10' B12' 59.7(2)
B11' B10' B5'' 108.9(2)
B6'' B10' B5'' 60.14(19)
B9'' B10' B5'' 60.72(19)
B12' B10' B5'' 109.0(2)
B12 B11 C2 107.91(18)
B12 B11 B10 59.71(16)
C2 B11 B10 107.45(18)
B12 B11 B7 60.51(15)
C2 B11 B7 60.41(15)
B10 B11 B7 108.59(17)
B12 B11 B6 106.93(18)
C2 B11 B6 59.66(14)
B10 B11 B6 59.33(15)
B7 B11 B6 108.16(18)
B10' B11' B6'' 60.1(2)
B10' B11' C2' 107.0(3)
B6'' B11' C2' 59.51(17)
B10' B11' B12' 60.1(2)
B6'' B11' B12' 108.0(3)
C2' B11' B12' 106.7(2)
B10' B11' B7'' 108.3(3)
B6'' B11' B7'' 107.4(2)
C2' B11' B7'' 58.71(16)
B12' B11' B7'' 60.49(18)
B9 B12 B8 60.19(16)
B9 B12 B11 108.8(2)
B8 B12 B11 108.70(19)
B9 B12 B10 60.11(16)
B8 B12 B10 108.6(2)
B11 B12 B10 60.73(15)
B9 B12 B7 109.0(2)
B8 B12 B7 60.50(15)
B11 B12 B7 60.31(14)
B10 B12 B7 109.25(19)
B9'' B12' B8'' 60.3(2)
B9'' B12' B10' 60.1(2)
B8'' B12' B10' 107.1(3)
B9'' B12' B11' 107.5(3)
B8'' B12' B11' 106.4(2)
B10' B12' B11' 59.1(2)
B9'' B12' B7'' 107.7(2)
B8'' B12' B7'' 58.66(19)
B10' B12' B7'' 107.2(2)
B11' B12' B7'' 60.18(18)

loop_
_geom_bond_atom_site_label_1
_geom_bond_atom_site_label_2
_geom_bond_distance
P1 O1 1.4835(12)
P1 N1 1.6318(15)
P1 C17 1.8303(19)
P1 C1 1.877(2)
P1' O1' 1.4729(17)
P1' N1' 1.6283(19)
P1' C17' 1.770(3)
P1' C1' 1.938(2)
P1" O1" 1.475(4)
P1" N1' 1.732(2)
P1" C1' 1.733(3)
P1" C11' 2.221(3)
P1" C18' 2.324(3)
N1 C14 1.492(2)
N1 C11 1.512(2)
N1' C11' 1.437(3)
N1' C14' 1.506(3)
C1 B4 1.674(3)
C1 C2 1.691(3)
C1 B6 1.710(3)
C1 B5 1.724(3)
C1 B3 1.734(3)
C1' B3'' 1.632(3)
C1' B4'' 1.705(4)
C1' C2' 1.710(4)
C1' B6'' 1.737(4)
C1' B5'' 1.740(4)
C2 B11 1.772(4)
C2 B6 1.773(4)
C2 B3 1.782(3)
C2 B7 1.785(4)
C2' B3'' 1.670(4)
C2' B6'' 1.746(4)
C2' B7'' 1.748(4)
C2' B11' 1.769(4)
C17 C25 1.500(3)
C17 C18 1.533(2)
C17' C25' 1.544(3)
C17' C18' 1.610(3)
C18 C19 1.319(3)
C18' C19' 1.303(4)
C19 C20 1.438(3)
C19' C20' 1.304(3)
C20 C25 1.395(3)
C20 C21 1.402(3)
C20' C21' 1.339(4)
C20' C25' 1.465(4)
C21 C22 1.358(3)
C21' C22' 1.338(4)
C22 C23 1.385(3)
C22' C23' 1.339(5)
C23 C24 1.389(3)
C23' C24' 1.544(5)
C24 C25 1.379(3)
C24' C25' 1.376(4)
C14 C15 1.512(3)
C14 C16 1.517(3)
C14' C15' 1.457(4)
C14' C16' 1.542(4)
C11 C13 1.498(3)
C11 C12 1.513(3)
C11' C13' 1.468(3)
C11' C12' 1.495(4)
B3 B4 1.722(3)
B3 B7 1.764(4)
B3 B8 1.772(4)
B3'' B8'' 1.680(4)
B3'' B4'' 1.698(4)
B3'' B7'' 1.719(4)
B4 B8 1.679(4)
B4 B9 1.680(4)
B4 B5 1.692(3)
B4'' B5'' 1.763(4)
B4'' B9'' 1.779(4)
B4'' B8'' 1.780(5)
B5 B6 1.740(3)
B5 B10 1.763(4)
B5 B9 1.766(4)
B5'' B6'' 1.769(5)
B5'' B10' 1.779(5)
B5'' B9'' 1.792(4)
B6 B10 1.767(4)
B6 B11 1.793(4)
B6'' B11' 1.748(5)
B6'' B10' 1.751(5)
B7 B8 1.772(3)
B7 B11 1.777(4)
B7 B12 1.781(4)
B7'' B8'' 1.748(5)
B7'' B11' 1.797(4)
B7'' B12' 1.802(5)
B8 B12 1.736(4)
B8 B9 1.741(4)
B8'' B12' 1.766(5)
B8'' B9'' 1.772(5)
B9 B12 1.737(4)
B9 B10 1.751(4)
B9'' B12' 1.760(6)
B9'' B10' 1.767(5)
B10 B12 1.760(4)
B10 B11 1.778(4)
B10' B11' 1.749(5)
B10' B12' 1.768(5)
B11 B12 1.757(4)
B11' B12' 1.781(5)
